data_2241421
loop_
_publ_author_name
'Jones, Alan M.'
'Storey, John M. D.'
'Harrison, William T. A.'

_publ_section_title
;
 Investigations into the construction of the pentasubstituted ring
 <i>C</i> of Neosurugatoxin -- a crystallographic study
;
_journal_coeditor_code GK2648
_journal_issue 1
_journal_name_full 'Acta Crystallographica Section E'
_journal_page_first 44
_journal_page_last 48
_journal_paper_doi 10.1107/S2056989015023506
_journal_volume 72
_journal_year 2016
_chemical_formula_iupac 'C21 H22 O3'
_chemical_formula_moiety 'C21 H22 O3'
_chemical_formula_sum 'C21 H22 O3'
_chemical_formula_weight 322.39
_chemical_name_systematic
(+-)-(1a<i>R</i>,1b<i>S</i>,4a<i>R</i>,5<i>S</i>,5a<i>R</i>)-5-Benzyloxy-5-methyl-5a-phenylhexahydro-2<i>H</i>-oxireno[2',3':3,4]cyclopenta[1,2-<i>c</i>]furan
_space_group_IT_number 19
_symmetry_cell_setting orthorhombic
_symmetry_space_group_name_Hall 'P 2ac 2ab'
_symmetry_space_group_name_H-M 'P 21 21 21'
_atom_sites_solution_hydrogens geom
_atom_sites_solution_primary direct
_atom_sites_solution_secondary difmap
_audit_creation_method SHELXL-97
_cell_angle_alpha 90.00
_cell_angle_beta 90.00
_cell_angle_gamma 90.00
_cell_formula_units_Z 4
_cell_length_a 5.6392(2)
_cell_length_b 11.0427(5)
_cell_length_c 26.6311(13)
_cell_measurement_reflns_used 2191
_cell_measurement_temperature 120(2)
_cell_measurement_theta_max 27.48
_cell_measurement_theta_min 2.91
_cell_volume 1658.37(13)
_computing_cell_refinement
;
SCALEPACK (Otwinowski & Minor, 1997)
;
_computing_data_collection
;
COLLECT (Nonius, 1998)
;
_computing_data_reduction
;
DENZO and SCALEPACK (Otwinowski & Minor, 1997), and SORTAV (Blessing,
1995)
;
_computing_molecular_graphics
;
ORTEP-3 for Windows (Farrugia, 2012)
;
_computing_publication_material
;
SHELXL97 (Sheldrick, 2008)
;
_computing_structure_refinement
;
SHELXL97 (Sheldrick, 2008)
;
_computing_structure_solution
;
SHELXS97 (Sheldrick, 2008)
;
_diffrn_ambient_temperature 120(2)
_diffrn_measured_fraction_theta_full 0.995
_diffrn_measured_fraction_theta_max 0.995
_diffrn_measurement_device_type 'Nonius KappaCCD'
_diffrn_measurement_method \w
_diffrn_radiation_monochromator graphite
_diffrn_radiation_source 'fine-focus sealed tube'
_diffrn_radiation_type MoK\a
_diffrn_radiation_wavelength 0.71073
_diffrn_reflns_av_R_equivalents 0.0733
_diffrn_reflns_av_sigmaI/netI 0.0593
_diffrn_reflns_limit_h_max 7
_diffrn_reflns_limit_h_min -7
_diffrn_reflns_limit_k_max 10
_diffrn_reflns_limit_k_min -14
_diffrn_reflns_limit_l_max 34
_diffrn_reflns_limit_l_min -33
_diffrn_reflns_number 12562
_diffrn_reflns_theta_full 27.50
_diffrn_reflns_theta_max 27.50
_diffrn_reflns_theta_min 2.94
_diffrn_standards_decay_% 0
_exptl_absorpt_coefficient_mu 0.085
_exptl_absorpt_correction_type none
_exptl_crystal_colour colourless
_exptl_crystal_density_diffrn 1.291
_exptl_crystal_density_method 'not measured'
_exptl_crystal_description block
_exptl_crystal_F_000 688
_exptl_crystal_size_max 0.34
_exptl_crystal_size_mid 0.14
_exptl_crystal_size_min 0.04
_refine_diff_density_max 0.397
_refine_diff_density_min -0.435
_refine_ls_abs_structure_details none
_refine_ls_extinction_coef 0.027(5)
_refine_ls_extinction_expression Fc^*^=kFc[1+0.001xFc^2^\l^3^/sin(2\q)]^-1/4^
_refine_ls_extinction_method
;
SHELXL97 (Sheldrick, 2008)
;
_refine_ls_goodness_of_fit_ref 1.174
_refine_ls_hydrogen_treatment constr
_refine_ls_matrix_type full
_refine_ls_number_parameters 190
_refine_ls_number_reflns 2221
_refine_ls_number_restraints 0
_refine_ls_restrained_S_all 1.174
_refine_ls_R_factor_all 0.1399
_refine_ls_R_factor_gt 0.1232
_refine_ls_shift/su_max 0.001
_refine_ls_shift/su_mean 0.000
_refine_ls_structure_factor_coef Fsqd
_refine_ls_weighting_details 'calc w=1/[\s^2^(Fo^2^)+(0.0000P)^2^+10.5966P] where P=(Fo^2^+2Fc^2^)/3'
_refine_ls_weighting_scheme calc
_refine_ls_wR_factor_gt 0.2713
_refine_ls_wR_factor_ref 0.2793
_reflns_number_gt 1867
_reflns_number_total 2221
_reflns_threshold_expression I>2\s(I)
_cod_data_source_file gk2648sup1.cif
_cod_data_source_block III
_cod_depositor_comments
;Adding full bibliography for 2241419--2241421.cif.

 Adding full bibliography for 2241419--2241421.cif.
;
_cod_database_code 2241421
_cod_database_fobs_code 2241421

loop_
_symmetry_equiv_pos_as_xyz
'x, y, z'
'-x+1/2, -y, z+1/2'
'-x, y+1/2, -z+1/2'
'x+1/2, -y+1/2, -z'

loop_
_atom_site_type_symbol
_atom_site_label
_atom_site_fract_x
_atom_site_fract_y
_atom_site_fract_z
_atom_site_U_iso_or_equiv
_atom_site_adp_type
_atom_site_calc_flag
_atom_site_refinement_flags
_atom_site_occupancy
_atom_site_symmetry_multiplicity
_atom_site_disorder_assembly
_atom_site_disorder_group
C C1 0.6868(17) 0.6626(7) 0.1385(3) 0.032(2) Uani d . 1 1 . .
H H1 0.8255 0.6533 0.1615 0.038 Uiso calc R 1 1 . .
C C2 0.7362(19) 0.7660(7) 0.1007(3) 0.035(2) Uani d . 1 1 . .
H H2 0.9101 0.7763 0.0947 0.042 Uiso calc R 1 1 . .
C C3 0.631(2) 0.8762(7) 0.1259(4) 0.045(3) Uani d . 1 1 . .
H H3A 0.7478 0.9148 0.1484 0.054 Uiso calc R 1 1 . .
H H3B 0.5793 0.9363 0.1005 0.054 Uiso calc R 1 1 . .
C C4 0.471(2) 0.7092(8) 0.1684(3) 0.041(2) Uani d . 1 1 . .
H H4A 0.3289 0.6596 0.1608 0.049 Uiso calc R 1 1 . .
H H4B 0.5024 0.7042 0.2049 0.049 Uiso calc R 1 1 . .
C C5 0.6092(14) 0.7235(7) 0.0536(3) 0.0232(16) Uani d . 1 1 . .
H H5 0.6490 0.7608 0.0204 0.028 Uiso calc R 1 1 . .
C C6 0.5563(14) 0.5938(7) 0.0566(3) 0.0247(17) Uani d . 1 1 . .
C C7 0.6606(15) 0.5476(7) 0.1061(3) 0.0230(16) Uani d . 1 1 . .
C C8 0.9005(16) 0.4920(7) 0.0942(3) 0.0301(18) Uani d . 1 1 . .
H H8A 0.9849 0.4746 0.1255 0.045 Uiso calc R 1 1 . .
H H8B 0.9937 0.5490 0.0740 0.045 Uiso calc R 1 1 . .
H H8C 0.8778 0.4167 0.0753 0.045 Uiso calc R 1 1 . .
C C9 0.5260(13) 0.5131(7) 0.0124(3) 0.0210(15) Uani d . 1 1 . .
C C10 0.3788(15) 0.4124(7) 0.0148(3) 0.0298(18) Uani d . 1 1 . .
H H10 0.2965 0.3951 0.0451 0.036 Uiso calc R 1 1 . .
C C11 0.3498(17) 0.3360(8) -0.0267(3) 0.036(2) Uani d . 1 1 . .
H H11 0.2495 0.2671 -0.0245 0.043 Uiso calc R 1 1 . .
C C12 0.4673(19) 0.3614(8) -0.0704(3) 0.038(2) Uani d . 1 1 . .
H H12 0.4526 0.3088 -0.0985 0.046 Uiso calc R 1 1 . .
C C13 0.606(2) 0.4624(9) -0.0735(3) 0.060(4) Uani d . 1 1 . .
H H13 0.6799 0.4824 -0.1044 0.072 Uiso calc R 1 1 . .
C C14 0.639(2) 0.5365(9) -0.0319(3) 0.046(3) Uani d . 1 1 . .
H H14 0.7420 0.6043 -0.0343 0.055 Uiso calc R 1 1 . .
C C15 0.5820(19) 0.4029(9) 0.1723(3) 0.042(2) Uani d . 1 1 . .
H H15A 0.7256 0.3557 0.1638 0.050 Uiso calc R 1 1 A 1
H H15B 0.6280 0.4654 0.1972 0.050 Uiso calc R 1 1 A 1
C C17A 0.232(3) 0.3698(9) 0.2235(6) 0.030(6) Uiso d PG 0.54(3) 1 B 1
H H17A 0.2215 0.4538 0.2309 0.035 Uiso calc PR 0.54(3) 1 B 1
C C18A 0.062(2) 0.2904(12) 0.2423(5) 0.038(5) Uiso d PG 0.54(3) 1 B 1
H H18A -0.0637 0.3201 0.2625 0.045 Uiso calc PR 0.54(3) 1 B 1
C C19A 0.077(3) 0.1675(12) 0.2315(5) 0.034(4) Uiso d PG 0.54(3) 1 B 1
H H19A -0.0389 0.1132 0.2443 0.041 Uiso calc PR 0.54(3) 1 B 1
C C20A 0.261(3) 0.1240(9) 0.2019(4) 0.032(5) Uiso d PG 0.54(3) 1 B 1
H H20A 0.2711 0.0399 0.1945 0.038 Uiso calc PR 0.54(3) 1 B 1
C C21A 0.431(3) 0.2033(11) 0.1831(4) 0.037(5) Uiso d PG 0.54(3) 1 B 1
H H21A 0.5564 0.1736 0.1628 0.045 Uiso calc PR 0.54(3) 1 B 1
C C16A 0.416(2) 0.3262(10) 0.1939(6) 0.026(5) Uiso d PG 0.54(3) 1 B 1
C C17B 0.226(3) 0.3804(10) 0.2286(7) 0.035(8) Uiso d PG 0.46(3) 1 B 2
H H17B 0.2537 0.4629 0.2369 0.043 Uiso calc PR 0.46(3) 1 B 2
C C18B 0.040(3) 0.3181(13) 0.2510(6) 0.035(5) Uiso d PG 0.46(3) 1 B 2
H H18B -0.0600 0.3581 0.2746 0.042 Uiso calc PR 0.46(3) 1 B 2
C C19B -0.001(3) 0.1974(14) 0.2390(5) 0.030(5) Uiso d PG 0.46(3) 1 B 2
H H19B -0.1285 0.1549 0.2543 0.036 Uiso calc PR 0.46(3) 1 B 2
C C20B 0.145(4) 0.1390(10) 0.2046(5) 0.034(5) Uiso d PG 0.46(3) 1 B 2
H H20B 0.1167 0.0565 0.1963 0.041 Uiso calc PR 0.46(3) 1 B 2
C C21B 0.331(4) 0.2012(13) 0.1822(5) 0.029(5) Uiso d PG 0.46(3) 1 B 2
H H21B 0.4304 0.1612 0.1586 0.035 Uiso calc PR 0.46(3) 1 B 2
C C16B 0.372(3) 0.3219(13) 0.1942(7) 0.032(6) Uiso d PG 0.46(3) 1 B 2
O O1 0.4314(16) 0.8325(6) 0.1539(2) 0.057(2) Uani d . 1 1 . .
O O2 0.3649(10) 0.6835(5) 0.0638(2) 0.0279(13) Uani d . 1 1 . .
O O3 0.4946(11) 0.4616(5) 0.12770(19) 0.0301(13) Uani d . 1 1 B .

loop_
_atom_site_aniso_label
_atom_site_aniso_U_11
_atom_site_aniso_U_22
_atom_site_aniso_U_33
_atom_site_aniso_U_12
_atom_site_aniso_U_13
_atom_site_aniso_U_23
C1 0.043(5) 0.025(4) 0.027(4) 0.011(4) -0.011(4) -0.004(3)
C2 0.046(6) 0.025(4) 0.033(4) 0.014(4) -0.003(4) -0.006(3)
C3 0.072(8) 0.020(4) 0.043(5) 0.010(5) -0.014(6) -0.003(4)
C4 0.060(6) 0.037(5) 0.026(4) 0.023(5) -0.007(4) -0.001(4)
C5 0.018(4) 0.027(4) 0.025(4) 0.002(3) 0.003(3) 0.003(3)
C6 0.021(4) 0.031(4) 0.023(3) 0.013(3) 0.000(3) 0.006(3)
C7 0.025(4) 0.019(3) 0.025(3) 0.004(3) -0.005(3) 0.000(3)
C8 0.028(4) 0.024(4) 0.038(4) 0.005(4) -0.005(4) -0.005(3)
C9 0.017(3) 0.024(4) 0.022(3) -0.003(3) -0.004(3) 0.004(3)
C10 0.017(4) 0.026(4) 0.046(4) 0.000(3) 0.012(4) 0.000(4)
C11 0.033(5) 0.025(4) 0.049(5) -0.003(4) 0.004(4) -0.006(4)
C12 0.058(6) 0.028(4) 0.028(4) -0.015(5) -0.003(4) -0.007(3)
C13 0.094(10) 0.052(6) 0.034(5) -0.041(7) 0.024(6) -0.014(4)
C14 0.059(7) 0.054(6) 0.025(4) -0.041(6) 0.013(4) -0.007(4)
C15 0.042(6) 0.051(5) 0.032(4) 0.005(5) 0.001(4) 0.020(4)
O1 0.084(6) 0.044(4) 0.042(4) 0.033(4) 0.013(4) 0.003(3)
O2 0.021(3) 0.035(3) 0.028(3) 0.007(3) 0.006(2) 0.004(2)
O3 0.033(3) 0.031(3) 0.026(3) 0.009(3) 0.001(3) 0.007(2)

loop_
_atom_type_symbol
_atom_type_description
_atom_type_scat_dispersion_real
_atom_type_scat_dispersion_imag
_atom_type_scat_source
C C 0.0033 0.0016 'International Tables Vol C Tables 4.2.6.8 and 6.1.1.4'
H H 0.0000 0.0000 'International Tables Vol C Tables 4.2.6.8 and 6.1.1.4'
O O 0.0106 0.0060 'International Tables Vol C Tables 4.2.6.8 and 6.1.1.4'

loop_
_geom_angle_atom_site_label_1
_geom_angle_atom_site_label_2
_geom_angle_atom_site_label_3
_geom_angle
C7 C1 C4 119.2(8)
C7 C1 C2 105.2(6)
C4 C1 C2 103.4(7)
C7 C1 H1 109.5
C4 C1 H1 109.5
C2 C1 H1 109.5
C3 C2 C5 115.4(8)
C3 C2 C1 103.6(7)
C5 C2 C1 102.9(7)
C3 C2 H2 111.4
C5 C2 H2 111.4
C1 C2 H2 111.4
O1 C3 C2 105.6(7)
O1 C3 H3A 110.6
C2 C3 H3A 110.6
O1 C3 H3B 110.6
C2 C3 H3B 110.6
H3A C3 H3B 108.8
O1 C4 C1 107.4(8)
O1 C4 H4A 110.2
C1 C4 H4A 110.2
O1 C4 H4B 110.2
C1 C4 H4B 110.2
H4A C4 H4B 108.5
C6 C5 O2 60.4(5)
C6 C5 C2 110.7(7)
O2 C5 C2 112.4(7)
C6 C5 H5 119.8
O2 C5 H5 119.8
C2 C5 H5 119.8
C5 C6 O2 60.1(5)
C5 C6 C9 124.5(7)
O2 C6 C9 114.9(6)
C5 C6 C7 107.1(7)
O2 C6 C7 113.1(6)
C9 C6 C7 121.7(6)
O3 C7 C8 113.2(6)
O3 C7 C6 108.2(6)
C8 C7 C6 107.3(6)
O3 C7 C1 112.3(6)
C8 C7 C1 111.3(7)
C6 C7 C1 104.1(6)
C7 C8 H8A 109.5
C7 C8 H8B 109.5
H8A C8 H8B 109.5
C7 C8 H8C 109.5
H8A C8 H8C 109.5
H8B C8 H8C 109.5
C14 C9 C10 118.0(7)
C14 C9 C6 121.1(7)
C10 C9 C6 120.8(7)
C9 C10 C11 121.1(8)
C9 C10 H10 119.5
C11 C10 H10 119.5
C12 C11 C10 119.4(8)
C12 C11 H11 120.3
C10 C11 H11 120.3
C13 C12 C11 119.6(8)
C13 C12 H12 120.2
C11 C12 H12 120.2
C12 C13 C14 120.8(9)
C12 C13 H13 119.6
C14 C13 H13 119.6
C9 C14 C13 120.9(8)
C9 C14 H14 119.5
C13 C14 H14 119.5
C16A C15 O3 112.6(10)
C16A C15 C16B 5.6(12)
O3 C15 C16B 107.4(10)
C16A C15 H15A 109.1
O3 C15 H15A 109.1
C16B C15 H15A 113.4
C16A C15 H15B 109.1
O3 C15 H15B 109.1
C16B C15 H15B 110.0
H15A C15 H15B 107.8
C18A C17A C16A 120.0
C18A C17A H17A 120.0
C16A C17A H17A 120.0
C19A C18A C17A 120.0
C19A C18A H18A 120.0
C17A C18A H18A 120.0
C18A C19A C20A 120.0
C18A C19A H19A 120.0
C20A C19A H19A 120.0
C21A C20A C19A 120.0
C21A C20A H20A 120.0
C19A C20A H20A 120.0
C20A C21A C16A 120.0
C20A C21A H21A 120.0
C16A C21A H21A 120.0
C15 C16A C21A 118.0(9)
C15 C16A C17A 121.9(9)
C21A C16A C17A 120.0
C18B C17B C16B 120.0
C18B C17B H17B 120.0
C16B C17B H17B 120.0
C19B C18B C17B 120.0
C19B C18B H18B 120.0
C17B C18B H18B 120.0
C18B C19B C20B 120.0
C18B C19B H19B 120.0
C20B C19B H19B 120.0
C21B C20B C19B 120.0
C21B C20B H20B 120.0
C19B C20B H20B 120.0
C20B C21B C16B 120.0
C20B C21B H21B 120.0
C16B C21B H21B 120.0
C21B C16B C17B 120.0
C21B C16B C15 125.2(10)
C17B C16B C15 114.8(10)
C3 O1 C4 109.9(8)
C5 O2 C6 59.5(5)
C15 O3 C7 113.6(7)

loop_
_geom_bond_atom_site_label_1
_geom_bond_atom_site_label_2
_geom_bond_distance
C1 C7 1.542(10)
C1 C4 1.545(13)
C1 C2 1.547(11)
C1 H1 1.0000
C2 C3 1.512(11)
C2 C5 1.519(11)
C2 H2 1.0000
C3 O1 1.432(14)
C3 H3A 0.9900
C3 H3B 0.9900
C4 O1 1.433(10)
C4 H4A 0.9900
C4 H4B 0.9900
C5 C6 1.465(11)
C5 O2 1.472(9)
C5 H5 1.0000
C6 O2 1.477(9)
C6 C9 1.487(10)
C6 C7 1.532(10)
C7 O3 1.452(10)
C7 C8 1.519(11)
C8 H8A 0.9800
C8 H8B 0.9800
C8 H8C 0.9800
C9 C14 1.364(10)
C9 C10 1.389(10)
C10 C11 1.399(11)
C10 H10 0.9500
C11 C12 1.370(12)
C11 H11 0.9500
C12 C13 1.364(13)
C12 H12 0.9500
C13 C14 1.390(11)
C13 H13 0.9500
C14 H14 0.9500
C15 C16A 1.387(13)
C15 O3 1.441(9)
C15 C16B 1.596(15)
C15 H15A 0.9900
C15 H15B 0.9900
C17A C18A 1.3900
C17A C16A 1.3900
C17A H17A 0.9500
C18A C19A 1.3900
C18A H18A 0.9500
C19A C20A 1.3900
C19A H19A 0.9500
C20A C21A 1.3900
C20A H20A 0.9500
C21A C16A 1.3900
C21A H21A 0.9500
C17B C18B 1.3900
C17B C16B 1.3900
C17B H17B 0.9500
C18B C19B 1.3900
C18B H18B 0.9500
C19B C20B 1.3900
C19B H19B 0.9500
C20B C21B 1.3900
C20B H20B 0.9500
C21B C16B 1.3900
C21B H21B 0.9500

loop_
_geom_hbond_atom_site_label_D
_geom_hbond_atom_site_label_H
_geom_hbond_atom_site_label_A
_geom_hbond_site_symmetry_A
_geom_hbond_distance_DH
_geom_hbond_distance_HA
_geom_hbond_distance_DA
_geom_hbond_angle_DHA
C10 H10 O3 . 0.95 2.57 3.124(10) 117
C8 H8B O2 1_655 0.98 2.58 3.462(10) 150
C14 H14 O2 4_565 0.95 2.57 3.450(11) 155
C4 H4B Cg6 3_655 0.99 2.65 3.569(10) 154

loop_
_geom_torsion_atom_site_label_1
_geom_torsion_atom_site_label_2
_geom_torsion_atom_site_label_3
_geom_torsion_atom_site_label_4
_geom_torsion
C7 C1 C2 C3 149.9(8)
C4 C1 C2 C3 24.2(10)
C7 C1 C2 C5 29.3(9)
C4 C1 C2 C5 -96.4(8)
C5 C2 C3 O1 79.5(9)
C1 C2 C3 O1 -32.2(10)
C7 C1 C4 O1 -124.4(8)
C2 C1 C4 O1 -8.2(9)
C3 C2 C5 C6 -128.9(8)
C1 C2 C5 C6 -16.8(9)
C3 C2 C5 O2 -63.5(10)
C1 C2 C5 O2 48.6(8)
C2 C5 C6 O2 104.7(7)
O2 C5 C6 C9 101.2(8)
C2 C5 C6 C9 -154.1(8)
O2 C5 C6 C7 -107.2(6)
C2 C5 C6 C7 -2.5(9)
C5 C6 C7 O3 140.5(6)
O2 C6 C7 O3 76.3(8)
C9 C6 C7 O3 -67.0(9)
C5 C6 C7 C8 -97.2(7)
O2 C6 C7 C8 -161.3(6)
C9 C6 C7 C8 55.4(9)
C5 C6 C7 C1 20.9(8)
O2 C6 C7 C1 -43.2(9)
C9 C6 C7 C1 173.5(7)
C4 C1 C7 O3 -32.7(9)
C2 C1 C7 O3 -148.0(7)
C4 C1 C7 C8 -160.7(7)
C2 C1 C7 C8 84.0(8)
C4 C1 C7 C6 84.0(8)
C2 C1 C7 C6 -31.2(9)
C5 C6 C9 C14 28.5(13)
O2 C6 C9 C14 98.1(10)
C7 C6 C9 C14 -119.2(10)
C5 C6 C9 C10 -150.6(8)
O2 C6 C9 C10 -81.0(9)
C7 C6 C9 C10 61.7(11)
C14 C9 C10 C11 0.9(13)
C6 C9 C10 C11 -179.9(8)
C9 C10 C11 C12 -0.4(14)
C10 C11 C12 C13 -1.8(15)
C11 C12 C13 C14 3.5(18)
C10 C9 C14 C13 0.7(16)
C6 C9 C14 C13 -178.4(10)
C12 C13 C14 C9 -3.0(19)
C16A C17A C18A C19A 0.0
C17A C18A C19A C20A 0.0
C18A C19A C20A C21A 0.0
C19A C20A C21A C16A 0.0
O3 C15 C16A C21A 97.6(11)
C16B C15 C16A C21A 118(11)
O3 C15 C16A C17A -79.3(11)
C16B C15 C16A C17A -59(11)
C20A C21A C16A C15 -176.9(13)
C20A C21A C16A C17A 0.0
C18A C17A C16A C15 176.8(13)
C18A C17A C16A C21A 0.0
C16B C17B C18B C19B 0.0
C17B C18B C19B C20B 0.0
C18B C19B C20B C21B 0.0
C19B C20B C21B C16B 0.0
C20B C21B C16B C17B 0.0
C20B C21B C16B C15 178.5(15)
C18B C17B C16B C21B 0.0
C18B C17B C16B C15 -178.6(14)
C16A C15 C16B C21B -69(11)
O3 C15 C16B C21B 90.9(13)
C16A C15 C16B C17B 109(11)
O3 C15 C16B C17B -90.5(10)
C2 C3 O1 C4 28.3(10)
C1 C4 O1 C3 -12.3(10)
C2 C5 O2 C6 -101.8(7)
C9 C6 O2 C5 -116.9(8)
C7 C6 O2 C5 97.1(7)
C16A C15 O3 C7 176.7(9)
C16B C15 O3 C7 174.6(8)
C8 C7 O3 C15 56.0(8)
C6 C7 O3 C15 174.7(6)
C1 C7 O3 C15 -71.1(8)
